data_7062204
loop_
_publ_author_name
'Hulushe, Siya T.'
'Malan, Frederick P.'
'Hosten, Eric C.'
'Lobb, Kevin A.'
'Khanye, Setshaba D.'
'Watkins, Gareth M.'

_publ_section_title
;
 Photo-and thermoresponsive N-salicylideneaniline derivatives: solid-state
 studies and structural aspects
;
_journal_issue 43
_journal_name_full 'New Journal of Chemistry'
_journal_page_first 20940
_journal_page_last 20950
_journal_paper_doi 10.1039/D1NJ03056F
_journal_volume 46
_journal_year 2022
_chemical_compound_source Synthesized
_chemical_formula_moiety 'C14 H12 N2 O4'
_chemical_formula_sum 'C14 H12 N2 O4'
_chemical_formula_weight 272.26
_chemical_melting_point 471
_chemical_name_systematic '2-((E)-(4-methoxyphenylimino)methyl)-4-nitrophenol '
_space_group_crystal_system monoclinic
_space_group_IT_number 14
_space_group_name_Hall '-P 2yn'
_space_group_name_H-M_alt 'P 1 21/n 1'
_audit_creation_date 2021-02-28
_audit_creation_method
;
Olex2 1.2
(compiled 2016.02.19 svn.r3266 for OlexSys, GUI svn.r5155)
;
_audit_update_record
;
2021-03-25 deposited with the CCDC.	2022-10-24 downloaded from the CCDC.
;
_cell_angle_alpha 90
_cell_angle_beta 96.042(5)
_cell_angle_gamma 90
_cell_formula_units_Z 4
_cell_length_a 3.8169(5)
_cell_length_b 21.416(3)
_cell_length_c 15.220(3)
_cell_measurement_reflns_used 8457
_cell_measurement_temperature 150(2)
_cell_measurement_theta_max 52.7
_cell_measurement_theta_min 5.38
_cell_volume 1237.2(3)
_computing_molecular_graphics 'Olex2 (Dolomanov et al., 2009)'
_computing_publication_material 'Olex2 (Dolomanov et al., 2009)'
_computing_structure_refinement 'olex2.refine (Bourhis et al., 2015)'
_diffrn_ambient_temperature 150.0
_diffrn_measured_fraction_theta_full 0.9857
_diffrn_measured_fraction_theta_max 0.9857
_diffrn_measurement_device_type 'Bruker APEX-II CCD'
_diffrn_radiation_probe x-ray
_diffrn_radiation_type 'Mo K\a'
_diffrn_radiation_wavelength 0.71073
_diffrn_reflns_av_R_equivalents 0.0622
_diffrn_reflns_av_unetI/netI 0.0143
_diffrn_reflns_limit_h_max 4
_diffrn_reflns_limit_h_min -4
_diffrn_reflns_limit_k_max 26
_diffrn_reflns_limit_k_min -26
_diffrn_reflns_limit_l_max 18
_diffrn_reflns_limit_l_min -18
_diffrn_reflns_number 84574
_diffrn_reflns_theta_full 26.3496
_diffrn_reflns_theta_max 26.35
_diffrn_reflns_theta_min 2.69
_diffrn_source 'Rotating-anode X-ray tube'
_diffrn_source_type 'Rigaku (Mo) X-ray source'
_exptl_absorpt_coefficient_mu 0.109
_exptl_crystal_colour yellow
_exptl_crystal_colour_primary yellow
_exptl_crystal_density_diffrn 1.4615
_exptl_crystal_description block
_exptl_crystal_F_000 568.3319
_exptl_crystal_recrystallization_method Chloroform
_exptl_crystal_size_max 0.221
_exptl_crystal_size_mid 0.092
_exptl_crystal_size_min 0.033
_refine_diff_density_max 0.2292
_refine_diff_density_min -0.2554
_refine_diff_density_rms 0.0590
_refine_ls_d_res_high 0.8006
_refine_ls_d_res_low 7.5680
_refine_ls_extinction_expression Fc^*^=kFc[1+0.001xFc^2^\l^3^/sin(2\q)]^-1/4^
_refine_ls_goodness_of_fit_ref 1.2060
_refine_ls_hydrogen_treatment mixed
_refine_ls_matrix_type full
_refine_ls_number_constraints 20
_refine_ls_number_parameters 186
_refine_ls_number_reflns 2490
_refine_ls_number_restraints 0
_refine_ls_restrained_S_all 1.2060
_refine_ls_R_factor_all 0.0616
_refine_ls_R_factor_gt 0.0407
_refine_ls_shift/su_max 0.0002
_refine_ls_shift/su_mean 0.0000
_refine_ls_structure_factor_coef Fsqd
_refine_ls_weighting_details 'w=1/[\s^2^(Fo^2^)+(0.0521P)^2^+0.6393P] where P=(Fo^2^+2Fc^2^)/3'
_refine_ls_weighting_scheme calc
_refine_ls_wR_factor_gt 0.0996
_refine_ls_wR_factor_ref 0.1330
_reflns_Friedel_coverage 0.0
_reflns_limit_h_max 4
_reflns_limit_h_min -4
_reflns_limit_k_max 26
_reflns_limit_k_min 0
_reflns_limit_l_max 18
_reflns_limit_l_min -3
_reflns_number_gt 1921
_reflns_number_total 2490
_reflns_threshold_expression I>=2u(I)
_cod_data_source_file d1nj03056f2.cif
_cod_data_source_block mo_SH04_0ma_a
_cod_original_sg_symbol_H-M 'P 21/n'
_cod_database_code 7062204

loop_
_space_group_symop_id
_space_group_symop_operation_xyz
1 x,y,z
2 -x+1/2,y+1/2,-z+1/2
3 -x,-y,-z
4 x-1/2,-y-1/2,z-1/2

loop_
_atom_site_label
_atom_site_type_symbol
_atom_site_fract_x
_atom_site_fract_y
_atom_site_fract_z
_atom_site_U_iso_or_equiv
_atom_site_adp_type
_atom_site_occupancy
_atom_site_refinement_flags_posn
O1 O 0.8448(4) 0.40571(7) 0.30571(9) 0.0355(4) Uani 1.000000 .
C12 C 0.7163(5) 0.40119(9) 0.22126(12) 0.0294(4) Uani 1.000000 .
N1 N 0.5791(4) 0.51467(7) 0.30666(10) 0.0288(4) Uani 1.000000 .
O2 O 0.4528(4) 0.34468(7) -0.09247(10) 0.0423(4) Uani 1.000000 .
C14 C 0.6538(5) 0.34170(9) 0.08565(13) 0.0314(4) Uani 1.000000 .
H14 H 0.6975(5) 0.30501(9) 0.05348(13) 0.0377(5) Uiso 1.000000 R
O4 O 0.4212(4) 0.72382(6) 0.51560(9) 0.0340(3) Uani 1.000000 .
C13 C 0.7742(5) 0.34671(9) 0.17379(13) 0.0318(4) Uani 1.000000 .
H13 H 0.8981(5) 0.31282(9) 0.20287(13) 0.0382(5) Uiso 1.000000 R
N2 N 0.3426(4) 0.38715(7) -0.04878(10) 0.0309(4) Uani 1.000000 .
O3 O 0.1328(4) 0.42688(7) -0.08100(9) 0.0397(4) Uani 1.000000 .
C15 C 0.4664(5) 0.39138(9) 0.04432(12) 0.0280(4) Uani 1.000000 .
C11 C 0.5222(5) 0.45133(9) 0.17814(12) 0.0272(4) Uani 1.000000 .
C16 C 0.3976(5) 0.44517(9) 0.08942(12) 0.0280(4) Uani 1.000000 .
H16 H 0.2652(5) 0.47794(9) 0.05986(12) 0.0336(5) Uiso 1.000000 R
C21 C 0.5286(4) 0.56904(9) 0.35665(12) 0.0273(4) Uani 1.000000 .
C1 C 0.4568(4) 0.50802(9) 0.22503(12) 0.0289(4) Uani 1.000000 .
H1a H 0.3229(4) 0.54063(9) 0.19552(12) 0.0346(5) Uiso 1.000000 R
C22 C 0.3635(5) 0.62365(9) 0.32333(13) 0.0324(4) Uani 1.000000 .
H22 H 0.2720(5) 0.62599(9) 0.26291(13) 0.0389(5) Uiso 1.000000 R
C23 C 0.3337(5) 0.67407(9) 0.37832(13) 0.0321(4) Uani 1.000000 .
H23 H 0.2220(5) 0.71114(9) 0.35537(13) 0.0386(5) Uiso 1.000000 R
C24 C 0.4654(5) 0.67136(9) 0.46711(12) 0.0283(4) Uani 1.000000 .
C25 C 0.6302(5) 0.61748(9) 0.50091(13) 0.0310(4) Uani 1.000000 .
H25 H 0.7212(5) 0.61510(9) 0.56136(13) 0.0372(5) Uiso 1.000000 R
C26 C 0.6596(5) 0.56734(9) 0.44505(13) 0.0302(4) Uani 1.000000 .
H26 H 0.7733(5) 0.53046(9) 0.46802(13) 0.0363(5) Uiso 1.000000 R
C27 C 0.5718(5) 0.72306(10) 0.60606(13) 0.0347(5) Uani 1.000000 .
H27a H 0.8269(8) 0.7167(7) 0.60845(13) 0.0520(7) Uiso 1.000000 GR
H27b H 0.524(3) 0.7630(3) 0.6340(3) 0.0520(7) Uiso 1.000000 GR
H27c H 0.467(3) 0.6890(4) 0.6375(3) 0.0520(7) Uiso 1.000000 GR
H1 H 0.751(10) 0.4548(19) 0.325(2) 0.114(13) Uiso 1.000000 .

loop_
_atom_site_aniso_label
_atom_site_aniso_U_11
_atom_site_aniso_U_22
_atom_site_aniso_U_33
_atom_site_aniso_U_12
_atom_site_aniso_U_13
_atom_site_aniso_U_23
O1 0.0385(8) 0.0382(8) 0.0293(7) 0.0042(6) 0.0004(6) 0.0051(6)
C12 0.0252(9) 0.0340(10) 0.0295(10) -0.0014(7) 0.0058(7) 0.0049(8)
N1 0.0272(8) 0.0305(8) 0.0290(8) -0.0010(6) 0.0045(6) 0.0009(6)
O2 0.0541(9) 0.0371(8) 0.0365(8) 0.0018(7) 0.0077(7) -0.0063(6)
C14 0.0294(9) 0.0305(10) 0.0356(11) 0.0000(7) 0.0088(8) 0.0021(8)
O4 0.0396(8) 0.0310(7) 0.0313(7) 0.0029(6) 0.0035(6) 0.0001(5)
C13 0.0281(9) 0.0311(10) 0.0367(11) 0.0033(7) 0.0053(8) 0.0059(8)
N2 0.0315(8) 0.0302(8) 0.0315(9) -0.0045(7) 0.0054(7) 0.0011(7)
O3 0.0413(8) 0.0414(8) 0.0349(8) 0.0046(6) -0.0039(6) 0.0024(6)
C15 0.0258(9) 0.0325(10) 0.0260(9) -0.0031(7) 0.0045(7) 0.0021(7)
C11 0.0235(8) 0.0297(9) 0.0289(9) -0.0019(7) 0.0043(7) 0.0032(7)
C16 0.0244(9) 0.0291(9) 0.0308(10) -0.0007(7) 0.0050(7) 0.0039(7)
C21 0.0224(8) 0.0303(9) 0.0297(10) -0.0003(7) 0.0042(7) 0.0022(7)
C1 0.0244(9) 0.0313(10) 0.0311(10) 0.0001(7) 0.0040(7) 0.0036(7)
C22 0.0336(10) 0.0358(10) 0.0272(10) 0.0027(8) 0.0006(8) 0.0037(8)
C23 0.0317(9) 0.0308(10) 0.0339(10) 0.0035(8) 0.0030(8) 0.0049(8)
C24 0.0243(8) 0.0296(9) 0.0315(10) -0.0011(7) 0.0048(7) 0.0011(7)
C25 0.0276(9) 0.0361(10) 0.0294(10) 0.0006(8) 0.0031(7) 0.0030(8)
C26 0.0251(9) 0.0326(10) 0.0326(10) 0.0036(7) 0.0014(7) 0.0056(8)
C27 0.0349(10) 0.0370(11) 0.0319(10) -0.0016(8) 0.0029(8) -0.0004(8)

loop_
_atom_type_symbol
_atom_type_scat_dispersion_real
_atom_type_scat_dispersion_imag
_atom_type_scat_Cromer_Mann_a1
_atom_type_scat_Cromer_Mann_a2
_atom_type_scat_Cromer_Mann_a3
_atom_type_scat_Cromer_Mann_a4
_atom_type_scat_Cromer_Mann_b1
_atom_type_scat_Cromer_Mann_b2
_atom_type_scat_Cromer_Mann_b3
_atom_type_scat_Cromer_Mann_b4
_atom_type_scat_Cromer_Mann_c
_atom_type_scat_source
_atom_type_scat_dispersion_source
H 0.00000 0.00000 0.49300 0.32291 0.14019 0.04081 10.51090 26.12570 3.14236 57.79970 0.0030380000826 'International Tables Volume C Table 6.1.1.4 (pp. 500-502)' 'Henke, Gullikson and Davis, At. Data and Nucl. Data Tables, 1993, 54, 2'
C 0.00347 0.00161 2.31000 1.02000 1.58860 0.86500 20.84390 10.20750 0.56870 51.65120 0.215599998832 'International Tables Volume C Table 6.1.1.4 (pp. 500-502)' 'Henke, Gullikson and Davis, At. Data and Nucl. Data Tables, 1993, 54, 2'
O 0.01158 0.00611 3.04850 2.28680 1.54630 0.86700 13.27710 5.70110 0.32390 32.90890 0.250800013542 'International Tables Volume C Table 6.1.1.4 (pp. 500-502)' 'Henke, Gullikson and Davis, At. Data and Nucl. Data Tables, 1993, 54, 2'
N 0.00653 0.00323 12.21260 3.13220 2.01250 1.16630 0.00570 9.89330 28.99750 0.58260 -11.5290002823 'International Tables Volume C Table 6.1.1.4 (pp. 500-502)' 'Henke, Gullikson and Davis, At. Data and Nucl. Data Tables, 1993, 54, 2'

loop_
_geom_angle_atom_site_label_1
_geom_angle_atom_site_label_2
_geom_angle_atom_site_label_3
_geom_angle
_geom_angle_site_symmetry_1
_geom_angle_site_symmetry_3
_geom_angle_publ_flag
H1 O1 C12 102.3(18) . . ?
C13 C12 O1 119.77(17) . . ?
C11 C12 O1 120.74(17) . . ?
C11 C12 C13 119.49(17) . . ?
C1 N1 C21 123.60(16) . . ?
H1 N1 C21 135.2(15) . . ?
H1 N1 C1 101.2(15) . . ?
C13 C14 H14 120.55(11) . . ?
C15 C14 H14 120.55(11) . . ?
C15 C14 C13 118.90(18) . . ?
C27 O4 C24 116.72(15) . . ?
C14 C13 C12 120.85(17) . . ?
H13 C13 C12 119.57(11) . . ?
H13 C13 C14 119.57(11) . . ?
O3 N2 O2 122.74(16) . . ?
C15 N2 O2 118.77(16) . . ?
C15 N2 O3 118.48(16) . . ?
N2 C15 C14 119.52(17) . . ?
C16 C15 C14 121.86(18) . . ?
C16 C15 N2 118.62(16) . . ?
C16 C11 C12 118.95(17) . . ?
C1 C11 C12 120.98(17) . . ?
C1 C11 C16 120.06(16) . . ?
C11 C16 C15 119.92(17) . . ?
H16 C16 C15 120.04(11) . . ?
H16 C16 C11 120.04(11) . . ?
C22 C21 N1 125.09(17) . . ?
C26 C21 N1 116.42(16) . . ?
C26 C21 C22 118.49(17) . . ?
C11 C1 N1 120.39(17) . . ?
H1a C1 N1 119.81(11) . . ?
H1a C1 C11 119.81(10) . . ?
H22 C22 C21 120.07(11) . . ?
C23 C22 C21 119.86(17) . . ?
C23 C22 H22 120.07(11) . . ?
H23 C23 C22 119.60(11) . . ?
C24 C23 C22 120.81(17) . . ?
C24 C23 H23 119.60(11) . . ?
C23 C24 O4 115.97(16) . . ?
C25 C24 O4 124.16(17) . . ?
C25 C24 C23 119.87(18) . . ?
H25 C25 C24 120.61(11) . . ?
C26 C25 C24 118.78(17) . . ?
C26 C25 H25 120.61(11) . . ?
C25 C26 C21 122.20(17) . . ?
H26 C26 C21 118.90(11) . . ?
H26 C26 C25 118.90(11) . . ?
H27a C27 O4 109.5 . . ?
H27b C27 O4 109.5 . . ?
H27b C27 H27a 109.5 . . ?
H27c C27 O4 109.5 . . ?
H27c C27 H27a 109.5 . . ?
H27c C27 H27b 109.5 . . ?
N1 H1 O1 154(3) . . ?

loop_
_geom_bond_atom_site_label_1
_geom_bond_atom_site_label_2
_geom_bond_distance
_geom_bond_site_symmetry_2
_geom_bond_publ_flag
O1 C12 1.330(2) . ?
O1 H1 1.16(4) . ?
C12 C13 1.402(3) . ?
C12 C11 1.425(3) . ?
N1 C21 1.415(2) . ?
N1 C1 1.288(2) . ?
N1 H1 1.45(4) . ?
O2 N2 1.227(2) . ?
C14 H14 0.9500 . ?
C14 C13 1.376(3) . ?
C14 C15 1.394(3) . ?
O4 C24 1.364(2) . ?
O4 C27 1.435(2) . ?
C13 H13 0.9500 . ?
N2 O3 1.234(2) . ?
N2 C15 1.449(2) . ?
C15 C16 1.380(3) . ?
C11 C16 1.390(3) . ?
C11 C1 1.443(3) . ?
C16 H16 0.9500 . ?
C21 C22 1.398(3) . ?
C21 C26 1.386(3) . ?
C1 H1a 0.9500 . ?
C22 H22 0.9500 . ?
C22 C23 1.378(3) . ?
C23 H23 0.9500 . ?
C23 C24 1.393(3) . ?
C24 C25 1.387(3) . ?
C25 H25 0.9500 . ?
C25 C26 1.381(3) . ?
C26 H26 0.9500 . ?
C27 H27a 0.9800 . ?
C27 H27b 0.9800 . ?
C27 H27c 0.9800 . ?
